data_4319453
loop_
_publ_author_name
'Sergey Lamansky'
'Peter Djurovich'
'Drew Murphy'
'Feras Abdel-Razzaq'
'Raymond Kwong'
'Irina Tsyba'
'Manfred Bortz'
'Becky Mui'
'Robert Bau'
'Mark E. Thompson'

_publ_section_title
;
 Synthesis and Characterization of Phosphorescent Cyclometalated Iridium
 Complexes
;
_journal_name_full 'Inorganic Chemistry'
_journal_page_first 1704
_journal_page_last 1711
_journal_paper_doi 10.1021/ic0008969
_journal_volume 40
_journal_year 2001
_chemical_formula_sum 'C27 H23 Ir N2 O2'
_chemical_formula_weight 599.67
_chemical_name_common Ir(ppy)2(acac)
_chemical_name_systematic
; 
 ? 
;
_space_group_IT_number 60
_symmetry_cell_setting orthorhombic
_symmetry_space_group_name_Hall '-P 2n 2ab'
_symmetry_space_group_name_H-M 'P b c n'
_atom_sites_solution_hydrogens geom
_atom_sites_solution_primary direct
_atom_sites_solution_secondary difmap
_audit_creation_method SHELXL
_cell_angle_alpha 90.00
_cell_angle_beta 90.00
_cell_angle_gamma 90.00
_cell_formula_units_Z 4
_cell_length_a 13.171(3)
_cell_length_b 10.086(2)
_cell_length_c 16.613(3)
_cell_measurement_temperature 173(2)
_cell_volume 2206.9(8)
_computing_structure_refinement 'SHELXL-93 (Sheldrick, 1993)'
_computing_structure_solution 'SHELXS-86 (Sheldrick, 1990)'
_diffrn_ambient_temperature 173(2)
_diffrn_radiation_monochromator graphite
_diffrn_radiation_source 'fine-focus sealed tube'
_diffrn_radiation_type MoK\a
_diffrn_radiation_wavelength 0.71073
_diffrn_reflns_av_R_equivalents 0.074
_diffrn_reflns_av_sigmaI/netI 0.0488
_diffrn_reflns_limit_h_max 14
_diffrn_reflns_limit_h_min 0
_diffrn_reflns_limit_k_max 10
_diffrn_reflns_limit_k_min 0
_diffrn_reflns_limit_l_max 17
_diffrn_reflns_limit_l_min 0
_diffrn_reflns_number 1410
_diffrn_reflns_theta_max 22.50
_diffrn_reflns_theta_min 2.45
_exptl_absorpt_coefficient_mu 6.077
_exptl_crystal_density_diffrn 1.805
_exptl_crystal_F_000 1168
_refine_diff_density_max 6.181
_refine_diff_density_min -3.571
_refine_diff_density_rms 0.436
_refine_ls_extinction_coef 0.0000(3)
_refine_ls_extinction_expression Fc^*^=kFc[1+0.001xFc^2^\l^3^/sin(2\q)]^-1/4^
_refine_ls_extinction_method SHELXL
_refine_ls_goodness_of_fit_all 1.129
_refine_ls_goodness_of_fit_obs 1.171
_refine_ls_matrix_type full
_refine_ls_number_parameters 71
_refine_ls_number_reflns 1409
_refine_ls_number_restraints 0
_refine_ls_restrained_S_all 1.133
_refine_ls_restrained_S_obs 1.171
_refine_ls_R_factor_all 0.0870
_refine_ls_R_factor_obs 0.0678
_refine_ls_shift/esd_max -0.308
_refine_ls_shift/esd_mean 0.056
_refine_ls_structure_factor_coef Fsqd
_refine_ls_weighting_details 'w=1/[\s^2^(Fo^2^)+(0.1690P)^2^+12.0805P] where P=(Fo^2^+2Fc^2^)/3'
_refine_ls_weighting_scheme calc
_refine_ls_wR_factor_all 0.2558
_refine_ls_wR_factor_obs 0.2199
_reflns_number_observed 1409
_reflns_number_total 2176
_reflns_observed_criterion >2sigma(I)
_cod_data_source_file ic0008969_1.cif
_cod_data_source_block bk_difabs
_cod_depositor_comments
;
The following automatic conversions were performed:

'_refine_ls_weighting_scheme' value 'calc
w=1/[\s^2^(Fo^2^)+(0.1690P)^2^+12.0805P] where P=(Fo^2^+2Fc^2^)/3'
was changed to 'calc'. New tag '_refine_ls_weighting_details' was
created. The value of the new tag was set to
'w=1/[\s^2^(Fo^2^)+(0.1690P)^2^+12.0805P] where P=(Fo^2^+2Fc^2^)/3'.

Automatic conversion script
Id: cif_fix_values 3143 2015-03-26 13:38:13Z robertas 
;
_cod_database_code 4319453

loop_
_symmetry_equiv_pos_as_xyz
'x, y, z'
'-x+1/2, -y+1/2, z+1/2'
'-x, y, -z+1/2'
'x+1/2, -y+1/2, -z'
'-x, -y, -z'
'x-1/2, y-1/2, -z-1/2'
'x, -y, z-1/2'
'-x-1/2, y-1/2, z'

loop_
_atom_site_aniso_label
_atom_site_aniso_U_11
_atom_site_aniso_U_22
_atom_site_aniso_U_33
_atom_site_aniso_U_23
_atom_site_aniso_U_13
_atom_site_aniso_U_12
Ir1 0.0267(5) 0.0212(5) 0.0211(5) 0.000 0.0031(2) 0.000

loop_
_atom_site_label
_atom_site_type_symbol
_atom_site_fract_x
_atom_site_fract_y
_atom_site_fract_z
_atom_site_U_iso_or_equiv
_atom_site_thermal_displace_type
_atom_site_occupancy
_atom_site_calc_flag
_atom_site_refinement_flags
_atom_site_disorder_group
Ir1 Ir 0.0000 -0.07486(5) 0.7500 0.0230(3) Uani 1 d S .
O1 O -0.0534(5) -0.2252(6) 0.6690(3) 0.0226(15) Uiso 1 d . .
N1 N -0.1291(7) -0.0685(7) 0.8144(5) 0.029(2) Uiso 1 d . .
C1 C -0.2163(8) -0.1338(11) 0.7955(7) 0.036(3) Uiso 1 d . .
H1 H -0.2161(8) -0.1853(11) 0.7491(7) 0.071(14) Uiso 1 calc R .
C2 C -0.3048(9) -0.1298(11) 0.8395(6) 0.040(3) Uiso 1 d . .
H2 H -0.3623(9) -0.1769(11) 0.8240(6) 0.071(14) Uiso 1 calc R .
C3 C -0.3033(10) -0.0507(12) 0.9088(7) 0.050(3) Uiso 1 d . .
H3 H -0.3603(10) -0.0464(12) 0.9418(7) 0.071(14) Uiso 1 calc R .
C4 C -0.2170(8) 0.0209(11) 0.9284(7) 0.040(3) Uiso 1 d . .
H4 H -0.2170(8) 0.0760(11) 0.9732(7) 0.071(14) Uiso 1 calc R .
C5 C -0.1311(7) 0.0105(10) 0.8812(6) 0.025(2) Uiso 1 d . .
C6 C -0.0379(10) 0.0791(9) 0.8931(7) 0.027(2) Uiso 1 d . .
C7 C -0.0129(8) 0.1595(13) 0.9618(8) 0.041(3) Uiso 1 d . .
H7 H -0.0594(8) 0.1674(13) 1.0037(8) 0.071(14) Uiso 1 calc R .
C8 C 0.0788(9) 0.2250(10) 0.9668(7) 0.040(3) Uiso 1 d . .
H8 H 0.0918(9) 0.2800(10) 1.0106(7) 0.071(14) Uiso 1 calc R .
C9 C 0.1514(9) 0.2101(11) 0.9077(6) 0.040(3) Uiso 1 d . .
H9 H 0.2135(9) 0.2534(11) 0.9121(6) 0.071(14) Uiso 1 calc R .
C10 C 0.1307(8) 0.1281(11) 0.8400(6) 0.037(3) Uiso 1 d . .
H10 H 0.1792(8) 0.1216(11) 0.7995(6) 0.071(14) Uiso 1 calc R .
C11 C 0.0431(8) 0.0591(9) 0.8322(6) 0.020(2) Uiso 1 d . .
C12 C -0.0850(10) -0.4405(12) 0.6158(8) 0.052(3) Uiso 1 d . .
H12A H -0.0696(10) -0.5318(12) 0.6269(8) 0.101(30) Uiso 1 calc R .
H12B H -0.0554(10) -0.4156(12) 0.5653(8) 0.101(30) Uiso 1 calc R .
H12C H -0.1573(10) -0.4290(12) 0.6133(8) 0.101(30) Uiso 1 calc R .
C13 C -0.0409(9) -0.3519(11) 0.6838(7) 0.037(3) Uiso 1 d . .
C14 C 0.0000 -0.4087(19) 0.7500 0.039(6) Uiso 1 d S .
H14 H 0.0000 -0.5010(19) 0.7500 0.071(14) Uiso 1 calc SR .

loop_
_atom_type_symbol
_atom_type_description
_atom_type_scat_dispersion_real
_atom_type_scat_dispersion_imag
_atom_type_scat_source
H H 0.0000 0.0000 'International Tables Vol C Tables 4.2.6.8 and 6.1.1.4'
N N 0.0061 0.0033 'International Tables Vol C Tables 4.2.6.8 and 6.1.1.4'
O O 0.0106 0.0060 'International Tables Vol C Tables 4.2.6.8 and 6.1.1.4'
C C 0.0033 0.0016 'International Tables Vol C Tables 4.2.6.8 and 6.1.1.4'
Ir Ir -1.4442 7.9887 'International Tables Vol C Tables 4.2.6.8 and 6.1.1.4'

loop_
_geom_angle_atom_site_label_1
_geom_angle_atom_site_label_2
_geom_angle_atom_site_label_3
_geom_angle
_geom_angle_site_symmetry_1
_geom_angle_site_symmetry_3
_geom_angle_publ_flag
N1 Ir1 N1 176.3(4) . 3_556 ?
N1 Ir1 C11 81.7(4) . . ?
N1 Ir1 C11 95.8(4) 3_556 . ?
N1 Ir1 C11 95.8(4) . 3_556 ?
N1 Ir1 C11 81.7(4) 3_556 3_556 ?
C11 Ir1 C11 95.2(5) . 3_556 ?
N1 Ir1 O1 94.5(3) . . ?
N1 Ir1 O1 88.1(3) 3_556 . ?
C11 Ir1 O1 175.6(3) . . ?
C11 Ir1 O1 87.5(3) 3_556 . ?
N1 Ir1 O1 88.1(3) . 3_556 ?
N1 Ir1 O1 94.5(3) 3_556 3_556 ?
C11 Ir1 O1 87.5(3) . 3_556 ?
C11 Ir1 O1 175.6(3) 3_556 3_556 ?
O1 Ir1 O1 90.0(3) . 3_556 ?
C13 O1 Ir1 122.0(6) . . ?
C1 N1 C5 117.0(9) . . ?
C1 N1 Ir1 125.2(7) . . ?
C5 N1 Ir1 117.8(7) . . ?
N1 C1 C2 125.3(10) . . ?
N1 C1 H1 117.3(6) . . ?
C2 C1 H1 117.3(7) . . ?
C1 C2 C3 116.2(11) . . ?
C1 C2 H2 121.9(7) . . ?
C3 C2 H2 121.9(7) . . ?
C4 C3 C2 120.0(12) . . ?
C4 C3 H3 120.0(7) . . ?
C2 C3 H3 120.0(7) . . ?
C5 C4 C3 120.0(10) . . ?
C5 C4 H4 120.0(6) . . ?
C3 C4 H4 120.0(7) . . ?
N1 C5 C4 121.4(9) . . ?
N1 C5 C6 112.3(9) . . ?
C4 C5 C6 126.3(9) . . ?
C5 C6 C7 125.5(10) . . ?
C5 C6 C11 117.4(9) . . ?
C7 C6 C11 116.9(10) . . ?
C8 C7 C6 121.2(11) . . ?
C8 C7 H7 119.4(7) . . ?
C6 C7 H7 119.4(7) . . ?
C9 C8 C7 120.8(11) . . ?
C9 C8 H8 119.6(7) . . ?
C7 C8 H8 119.6(7) . . ?
C8 C9 C10 119.6(11) . . ?
C8 C9 H9 120.2(7) . . ?
C10 C9 H9 120.2(6) . . ?
C11 C10 C9 122.5(10) . . ?
C11 C10 H10 118.7(6) . . ?
C9 C10 H10 118.8(6) . . ?
C10 C11 C6 118.5(9) . . ?
C10 C11 Ir1 130.8(8) . . ?
C6 C11 Ir1 110.6(7) . . ?
C13 C12 H12A 109.4(6) . . ?
C13 C12 H12B 109.5(6) . . ?
H12A C12 H12B 109.5 . . ?
C13 C12 H12C 109.5(6) . . ?
H12A C12 H12C 109.5 . . ?
H12B C12 H12C 109.5 . . ?
O1 C13 C14 128.0(12) . . ?
O1 C13 C12 112.2(9) . . ?
C14 C13 C12 119.8(12) . . ?
C13 C14 C13 129.8(17) 3_556 . ?
C13 C14 H14 115.1(9) 3_556 . ?
C13 C14 H14 115.1(9) . . ?

loop_
_geom_bond_atom_site_label_1
_geom_bond_atom_site_label_2
_geom_bond_distance
_geom_bond_site_symmetry_2
_geom_bond_publ_flag
Ir1 N1 2.010(9) . ?
Ir1 N1 2.010(9) 3_556 ?
Ir1 C11 2.003(10) . ?
Ir1 C11 2.003(9) 3_556 ?
Ir1 O1 2.146(6) . ?
Ir1 O1 2.146(6) 3_556 ?
O1 C13 1.311(13) . ?
N1 C1 1.360(14) . ?
N1 C5 1.367(12) . ?
C1 C2 1.38(2) . ?
C1 H1 0.93 . ?
C2 C3 1.40(2) . ?
C2 H2 0.93 . ?
C3 C4 1.39(2) . ?
C3 H3 0.93 . ?
C4 C5 1.380(14) . ?
C4 H4 0.93 . ?
C5 C6 1.42(2) . ?
C6 C7 1.44(2) . ?
C6 C11 1.48(2) . ?
C7 C8 1.38(2) . ?
C7 H7 0.93 . ?
C8 C9 1.38(2) . ?
C8 H8 0.93 . ?
C9 C10 1.423(15) . ?
C9 H9 0.93 . ?
C10 C11 1.35(2) . ?
C10 H10 0.93 . ?
C12 C13 1.55(2) . ?
C12 H12A 0.96 . ?
C12 H12B 0.96 . ?
C12 H12C 0.96 . ?
C13 C14 1.352(14) . ?
C14 C13 1.352(14) 3_556 ?
C14 H14 0.93 . ?
